data_4323909
loop_
_publ_author_name
'Andreja Bakac'
'Leonard M. Thomas'

_publ_contact_author
;Dr. Andreja Bakac
Ames Laboratory
Iowa State University
Ames, IA 50011
;
_publ_contact_author_email bakac@ameslab.gov
_publ_contact_author_fax (515)294-5233
_publ_contact_author_phone (515)294-3544
_publ_section_title
;
 Macrocyclic Rhodium(III) Hydrides and a Monomeric Rhodium(II) Complex
;
_journal_name_full 'Inorganic Chemistry'
_journal_page_first 5880
_journal_page_last 5884
_journal_paper_doi 10.1021/ic960300a
_journal_volume 35
_journal_year 1996
_chemical_formula_moiety 'C10 H25 N4 Cl, Zn Cl4, C2 H6 O S'
_chemical_formula_sum 'C22 H54 Cl6 N8 O Rh2 S Zn'
_chemical_formula_weight 962.68
_chemical_name_systematic {trans-(Cl)([14]aneN~4~)RhH}~2~(ZnCl~4~)-dmso
_space_group_IT_number 2
_symmetry_cell_setting triclinic
_symmetry_space_group_name_Hall '-P 1'
_symmetry_space_group_name_H-M 'P -1'
_atom_sites_solution_hydrogens geom
_atom_sites_solution_primary direct
_atom_sites_solution_secondary difmap
_audit_creation_method SHELXL
_cell_angle_alpha 86.49(2)
_cell_angle_beta 83.18(2)
_cell_angle_gamma 66.64(2)
_cell_formula_units_Z 2
_cell_length_a 10.680(3)
_cell_length_b 13.460(3)
_cell_length_c 14.277(4)
_cell_measurement_reflns_used 25
_cell_measurement_temperature 293(2)
_cell_measurement_theta_max 25
_cell_measurement_theta_min 10
_cell_volume 1870.6(9)
_computing_cell_refinement 'Siemens P3/mV'
_computing_data_collection 'Siemens P3/mV'
_computing_data_reduction 'Siemens SHELXTL-Plus V4.0'
_computing_molecular_graphics 'Siemens SHELXTL-Plus V4.0'
_computing_publication_material 'Siemens SHELXTL-Plus V4.0'
_computing_structure_refinement 'SHELXL-93 (Sheldrick, 1993)'
_computing_structure_solution 'SHELXS-86 (Sheldrick, 1990)'
_diffrn_ambient_temperature 293(2)
_diffrn_measurement_device 'Siemens P4RA'
_diffrn_measurement_method 2\q-\q
_diffrn_radiation_monochromator graphite
_diffrn_radiation_source 'rotating anode'
_diffrn_radiation_type CuK\a
_diffrn_radiation_wavelength 1.54178
_diffrn_reflns_av_R_equivalents 0.0614
_diffrn_reflns_av_sigmaI/netI 0.1311
_diffrn_reflns_limit_h_max 11
_diffrn_reflns_limit_h_min -10
_diffrn_reflns_limit_k_max 14
_diffrn_reflns_limit_k_min -1
_diffrn_reflns_limit_l_max 15
_diffrn_reflns_limit_l_min -15
_diffrn_reflns_number 5795
_diffrn_reflns_theta_max 56.88
_diffrn_reflns_theta_min 3.12
_diffrn_standards_decay_% 10
_diffrn_standards_interval_count 97
_diffrn_standards_number 3
_exptl_absorpt_coefficient_mu 12.510
_exptl_absorpt_correction_type none
_exptl_crystal_colour clear
_exptl_crystal_density_diffrn 1.709
_exptl_crystal_description rectangular
_exptl_crystal_F_000 976
_exptl_crystal_size_max 0.2
_exptl_crystal_size_mid 0.1
_exptl_crystal_size_min 0.05
_refine_diff_density_max 1.396
_refine_diff_density_min -1.636
_refine_diff_density_rms 0.175
_refine_ls_extinction_coef 0.00006(7)
_refine_ls_extinction_expression Fc^*^=kFc[1+0.001xFc^2^\l^3^/sin(2\q)]^-1/4^
_refine_ls_extinction_method SHELXL
_refine_ls_goodness_of_fit_all 0.888
_refine_ls_goodness_of_fit_obs 1.062
_refine_ls_hydrogen_treatment riding
_refine_ls_matrix_type full
_refine_ls_number_parameters 371
_refine_ls_number_reflns 5023
_refine_ls_number_restraints 0
_refine_ls_restrained_S_all 0.888
_refine_ls_restrained_S_obs 1.062
_refine_ls_R_factor_all 0.1318
_refine_ls_R_factor_obs 0.0695
_refine_ls_shift/esd_max -0.002
_refine_ls_shift/esd_mean 0.000
_refine_ls_structure_factor_coef Fsqd
_refine_ls_weighting_details 'w=1/[\s^2^(Fo^2^)+(0.1008P)^2^+0.0000P] where P=(Fo^2^+2Fc^2^)/3'
_refine_ls_weighting_scheme calc
_refine_ls_wR_factor_all 0.1857
_refine_ls_wR_factor_obs 0.1582
_reflns_number_observed 2687
_reflns_number_total 5023
_reflns_observed_criterion >2sigma(I)
_cod_data_source_file ic960300a.cif
_cod_data_source_block 95str1135
_cod_depositor_comments
;
The following automatic conversions were performed:

'_refine_ls_weighting_scheme' value 'calc
w=1/[\s^2^(Fo^2^)+(0.1008P)^2^+0.0000P] where P=(Fo^2^+2Fc^2^)/3' was
changed to 'calc'. New tag '_refine_ls_weighting_details' was
created. The value of the new tag was set to
'w=1/[\s^2^(Fo^2^)+(0.1008P)^2^+0.0000P] where P=(Fo^2^+2Fc^2^)/3'.

Automatic conversion script
Id: cif_fix_values 3143 2015-03-26 13:38:13Z robertas 
;
_cod_database_code 4323909

loop_
_symmetry_equiv_pos_as_xyz
'x, y, z'
'-x, -y, -z'

loop_
_atom_site_aniso_label
_atom_site_aniso_U_11
_atom_site_aniso_U_22
_atom_site_aniso_U_33
_atom_site_aniso_U_23
_atom_site_aniso_U_13
_atom_site_aniso_U_12
Rh1 0.0458(7) 0.0394(7) 0.0400(7) 0.0087(5) -0.0026(5) -0.0131(6)
Rh2 0.0437(7) 0.0400(7) 0.0396(7) 0.0065(5) 0.0051(5) -0.0174(5)
Cl1 0.063(3) 0.052(2) 0.046(2) 0.018(2) -0.009(2) -0.028(2)
Cl2 0.059(2) 0.044(2) 0.053(2) 0.012(2) 0.005(2) -0.017(2)
N1 0.064(9) 0.068(9) 0.036(7) 0.008(6) -0.013(6) -0.024(8)
N2 0.066(9) 0.068(9) 0.054(8) 0.024(7) -0.015(7) -0.035(8)
N3 0.064(9) 0.052(8) 0.064(9) 0.018(7) -0.019(7) -0.028(7)
N4 0.062(9) 0.049(8) 0.056(9) 0.013(7) -0.008(7) -0.022(7)
N5 0.048(8) 0.066(9) 0.043(7) 0.022(7) 0.006(6) -0.025(7)
N6 0.048(8) 0.045(8) 0.052(8) 0.012(6) 0.005(6) -0.017(7)
N7 0.053(8) 0.055(8) 0.050(8) 0.015(6) 0.000(6) -0.032(7)
N8 0.075(10) 0.053(8) 0.045(8) 0.000(7) 0.014(7) -0.027(8)
C1 0.068(12) 0.057(11) 0.086(14) 0.003(10) -0.015(10) -0.027(10)
C2 0.053(11) 0.096(14) 0.060(11) 0.011(10) -0.010(9) -0.046(10)
C3 0.054(11) 0.065(12) 0.077(13) 0.005(10) -0.011(9) -0.013(9)
C4 0.064(11) 0.038(9) 0.054(10) -0.014(8) 0.009(9) -0.016(8)
C5 0.099(15) 0.046(10) 0.043(10) -0.005(8) -0.013(10) -0.015(10)
C6 0.112(17) 0.065(12) 0.066(12) 0.029(10) -0.032(11) -0.055(12)
C7 0.044(10) 0.063(12) 0.097(15) 0.023(11) -0.010(10) -0.028(9)
C8 0.068(12) 0.071(13) 0.084(14) 0.021(11) 0.007(10) -0.032(10)
C9 0.071(13) 0.076(13) 0.050(11) -0.010(10) 0.010(10) -0.005(11)
C10 0.089(14) 0.052(11) 0.063(12) -0.005(9) -0.016(11) -0.010(11)
C11 0.056(11) 0.071(12) 0.067(12) 0.014(10) -0.027(9) -0.018(10)
C12 0.048(10) 0.079(13) 0.075(13) 0.011(10) -0.005(9) -0.025(10)
C13 0.070(12) 0.050(11) 0.068(12) 0.014(9) -0.004(10) -0.005(10)
C14 0.075(13) 0.054(11) 0.059(11) -0.006(9) 0.011(9) -0.029(10)
C15 0.078(13) 0.073(12) 0.050(10) 0.015(9) -0.012(9) -0.051(11)
C16 0.057(11) 0.058(11) 0.097(15) 0.003(10) -0.022(10) -0.024(9)
C17 0.046(11) 0.083(14) 0.082(14) 0.012(11) 0.023(10) -0.011(10)
C18 0.047(10) 0.052(11) 0.077(13) 0.002(9) 0.026(9) -0.006(9)
C19 0.097(15) 0.048(11) 0.050(11) -0.010(9) 0.037(10) -0.009(11)
C20 0.094(14) 0.063(12) 0.062(12) 0.002(9) -0.010(10) -0.050(11)
Zn 0.0440(12) 0.0487(12) 0.0494(12) 0.0083(10) -0.0055(9) -0.0195(10)
S1 0.122(5) 0.094(4) 0.075(4) 0.009(3) -0.017(3) -0.041(4)
O1 0.159(14) 0.112(12) 0.068(9) 0.021(8) -0.037(9) -0.068(11)
Cl3 0.065(3) 0.072(3) 0.052(2) 0.006(2) -0.006(2) -0.031(2)
Cl4 0.071(3) 0.059(3) 0.073(3) 0.016(2) -0.013(2) -0.039(2)
Cl5 0.044(2) 0.061(3) 0.057(2) 0.004(2) 0.000(2) -0.017(2)
Cl6 0.056(2) 0.053(2) 0.058(2) 0.012(2) -0.005(2) -0.012(2)
C101 0.086(15) 0.100(17) 0.075(14) -0.007(12) -0.010(11) -0.006(13)
C102 0.101(18) 0.142(22) 0.101(18) -0.010(16) 0.027(14) -0.055(17)

loop_
_atom_site_label
_atom_site_type_symbol
_atom_site_fract_x
_atom_site_fract_y
_atom_site_fract_z
_atom_site_U_iso_or_equiv
_atom_site_thermal_displace_type
_atom_site_occupancy
_atom_site_calc_flag
_atom_site_refinement_flags
_atom_site_disorder_group
Rh1 Rh 0.33987(11) 0.92651(9) 0.16777(8) 0.0434(4) Uani 1 d . .
H1 H 0.32311(11) 1.02050(9) 0.06862(8) 0.080 Uiso 1 d R .
Rh2 Rh 0.11818(11) 0.56744(9) 0.30005(8) 0.0419(4) Uani 1 d . .
H2 H 0.09281(11) 0.69058(9) 0.23071(8) 0.080 Uiso 1 d R .
Cl1 Cl 0.3635(4) 0.7947(3) 0.3070(3) 0.0523(10) Uani 1 d . .
Cl2 Cl 0.1534(4) 0.3970(3) 0.3961(3) 0.0544(10) Uani 1 d . .
N1 N 0.3107(13) 0.8255(10) 0.0779(8) 0.056(4) Uani 1 d . .
H1C H 0.2927(13) 0.8604(10) 0.0221(8) 0.080 Uiso 1 d R .
N2 N 0.1379(13) 1.0149(11) 0.2009(9) 0.060(4) Uani 1 d . .
H2C H 0.1094(13) 1.0626(11) 0.1532(9) 0.080 Uiso 1 d R .
N3 N 0.3678(13) 1.0298(10) 0.2556(9) 0.058(4) Uani 1 d . .
H3C H 0.3847(13) 0.9951(10) 0.3115(9) 0.080 Uiso 1 d R .
N4 N 0.5439(13) 0.8381(10) 0.1324(9) 0.056(4) Uani 1 d . .
H4C H 0.5724(13) 0.7920(10) 0.1811(9) 0.080 Uiso 1 d R .
N5 N -0.0319(12) 0.5448(10) 0.2385(8) 0.053(3) Uani 1 d . .
H5C H -0.0436(12) 0.4884(10) 0.2695(8) 0.080 Uiso 1 d R .
N6 N -0.0108(12) 0.6559(10) 0.4101(8) 0.051(3) Uani 1 d . .
H6C H -0.0241(12) 0.6078(10) 0.4524(8) 0.080 Uiso 1 d R .
N7 N 0.2655(12) 0.5935(10) 0.3631(8) 0.050(3) Uani 1 d . .
H7C H 0.2769(12) 0.6499(10) 0.3317(8) 0.080 Uiso 1 d R .
N8 N 0.2484(14) 0.4834(10) 0.1875(9) 0.059(4) Uani 1 d . .
H8C H 0.2599(14) 0.5316(10) 0.1445(9) 0.080 Uiso 1 d R .
C1 C 0.1999(17) 0.7918(13) 0.1103(13) 0.069(5) Uani 1 d . .
H1A H 0.2196(17) 0.7521(13) 0.1687(13) 0.080 Uiso 1 d R .
H1B H 0.1936(17) 0.7446(13) 0.0650(13) 0.080 Uiso 1 d R .
C2 C 0.0647(16) 0.8883(15) 0.1271(11) 0.064(5) Uani 1 d . .
H2A H -0.0090(16) 0.8638(15) 0.1327(11) 0.080 Uiso 1 d R .
H2B H 0.0551(16) 0.9350(15) 0.0726(11) 0.080 Uiso 1 d R .
C3 C 0.0504(17) 0.9558(14) 0.2126(13) 0.069(5) Uani 1 d . .
H3A H -0.0435(17) 1.0045(14) 0.2266(13) 0.080 Uiso 1 d R .
H3B H 0.0760(17) 0.9070(14) 0.2655(13) 0.080 Uiso 1 d R .
C4 C 0.1222(16) 1.0798(12) 0.2870(11) 0.054(4) Uani 1 d . .
H4A H 0.1354(16) 1.0338(12) 0.3422(11) 0.080 Uiso 1 d R .
H4B H 0.0333(16) 1.1377(12) 0.2955(11) 0.080 Uiso 1 d R .
C5 C 0.2305(18) 1.1205(13) 0.2711(11) 0.066(5) Uani 1 d . .
H5A H 0.2159(18) 1.1664(13) 0.2159(11) 0.080 Uiso 1 d R .
H5B H 0.2277(18) 1.1626(13) 0.3237(11) 0.080 Uiso 1 d R .
C6 C 0.4859(19) 1.0590(13) 0.2243(12) 0.074(6) Uani 1 d . .
H6A H 0.4941(19) 1.1051(13) 0.2697(12) 0.080 Uiso 1 d R .
H6B H 0.4677(19) 1.0992(13) 0.1660(12) 0.080 Uiso 1 d R .
C7 C 0.6178(16) 0.9645(14) 0.2069(13) 0.067(5) Uani 1 d . .
H7A H 0.6272(16) 0.9179(14) 0.2616(13) 0.080 Uiso 1 d R .
H7B H 0.6920(16) 0.9883(14) 0.2010(13) 0.080 Uiso 1 d R .
C8 C 0.6309(18) 0.8964(15) 0.1209(13) 0.075(6) Uani 1 d . .
H8A H 0.6064(18) 0.9448(15) 0.0677(13) 0.080 Uiso 1 d R .
H8B H 0.7246(18) 0.8471(15) 0.1075(13) 0.080 Uiso 1 d R .
C9 C 0.5628(18) 0.7697(15) 0.0509(12) 0.074(6) Uani 1 d . .
H9A H 0.6507(18) 0.7103(15) 0.0464(12) 0.080 Uiso 1 d R .
H9B H 0.5560(18) 0.8131(15) -0.0057(12) 0.080 Uiso 1 d R .
C10 C 0.4479(19) 0.7294(14) 0.0633(13) 0.073(5) Uani 1 d . .
H10A H 0.4504(19) 0.6902(14) 0.0087(13) 0.080 Uiso 1 d R .
H10B H 0.4600(19) 0.6812(14) 0.1170(13) 0.080 Uiso 1 d R .
C11 C -0.1675(16) 0.6314(14) 0.2427(12) 0.066(5) Uani 1 d . .
H11A H -0.2301(16) 0.6071(14) 0.2181(12) 0.080 Uiso 1 d R .
H11B H -0.1621(16) 0.6907(14) 0.2039(12) 0.080 Uiso 1 d R .
C12 C -0.2198(16) 0.6723(15) 0.3420(12) 0.068(5) Uani 1 d . .
H12A H -0.2101(16) 0.6094(15) 0.3809(12) 0.080 Uiso 1 d R .
H12B H -0.3160(16) 0.7168(15) 0.3445(12) 0.080 Uiso 1 d R .
C13 C -0.1487(17) 0.7309(13) 0.3868(12) 0.069(5) Uani 1 d . .
H13A H -0.1391(17) 0.7850(13) 0.3428(12) 0.080 Uiso 1 d R .
H13B H -0.2035(17) 0.7667(13) 0.4426(12) 0.080 Uiso 1 d R .
C14 C 0.0649(17) 0.7078(13) 0.4563(12) 0.063(5) Uani 1 d . .
H14A H 0.0223(17) 0.7296(13) 0.5189(12) 0.080 Uiso 1 d R .
H14B H 0.0618(17) 0.7711(13) 0.4202(12) 0.080 Uiso 1 d R .
C15 C 0.2083(17) 0.6314(13) 0.4580(11) 0.060(5) Uani 1 d . .
H15A H 0.2606(17) 0.6660(13) 0.4824(11) 0.080 Uiso 1 d R .
H15B H 0.2120(17) 0.5708(13) 0.4983(11) 0.080 Uiso 1 d R .
C16 C 0.4052(16) 0.5018(13) 0.3564(13) 0.069(5) Uani 1 d . .
H16A H 0.3987(16) 0.4430(13) 0.3954(13) 0.080 Uiso 1 d R .
H16B H 0.4697(16) 0.5245(13) 0.3805(13) 0.080 Uiso 1 d R .
C17 C 0.4571(17) 0.4613(15) 0.2552(13) 0.078(6) Uani 1 d . .
H17A H 0.5523(17) 0.4142(15) 0.2537(13) 0.080 Uiso 1 d R .
H17B H 0.4516(17) 0.5234(15) 0.2163(13) 0.080 Uiso 1 d R .
C18 C 0.3855(16) 0.4054(13) 0.2088(12) 0.066(5) Uani 1 d . .
H18A H 0.4392(16) 0.3709(13) 0.1522(12) 0.080 Uiso 1 d R .
H18B H 0.3743(16) 0.3508(13) 0.2513(12) 0.080 Uiso 1 d R .
C19 C 0.1711(19) 0.4278(13) 0.1459(12) 0.075(6) Uani 1 d . .
H19A H 0.1723(19) 0.3670(13) 0.1852(12) 0.080 Uiso 1 d R .
H19B H 0.2126(19) 0.4023(13) 0.0839(12) 0.080 Uiso 1 d R .
C20 C 0.0273(18) 0.5068(14) 0.1424(12) 0.067(5) Uani 1 d . .
H20A H 0.0265(18) 0.5676(14) 0.1034(12) 0.080 Uiso 1 d R .
H20B H -0.0266(18) 0.4747(14) 0.1165(12) 0.080 Uiso 1 d R .
Zn Zn 0.8296(2) 0.3087(2) 0.13660(14) 0.0473(6) Uani 1 d . .
S1 S 0.6571(7) 0.0459(5) 0.4481(4) 0.097(2) Uani 1 d . .
O1 O 0.6528(16) -0.0128(12) 0.5378(9) 0.107(5) Uani 1 d . .
Cl3 Cl 0.8392(4) 0.3548(3) 0.2860(3) 0.0619(11) Uani 1 d . .
Cl4 Cl 0.7351(4) 0.1816(3) 0.1496(3) 0.0636(11) Uani 1 d . .
Cl5 Cl 1.0436(4) 0.2347(3) 0.0574(3) 0.0557(10) Uani 1 d . .
Cl6 Cl 0.7030(4) 0.4549(3) 0.0526(3) 0.0591(11) Uani 1 d . .
C101 C 0.5259(19) 0.1789(15) 0.4616(13) 0.096(7) Uani 1 d . .
H10C H 0.4381(19) 0.1743(15) 0.4644(13) 0.080 Uiso 1 d R .
H10D H 0.5321(19) 0.2104(15) 0.5185(13) 0.080 Uiso 1 d R .
H10E H 0.5364(19) 0.2232(15) 0.4085(13) 0.080 Uiso 1 d R .
C102 C 0.7978(21) 0.0835(19) 0.4451(15) 0.116(8) Uani 1 d . .
H10F H 0.8811(21) 0.0197(19) 0.4386(15) 0.080 Uiso 1 d R .
H10G H 0.7968(21) 0.1317(19) 0.3926(15) 0.080 Uiso 1 d R .
H10H H 0.7925(21) 0.1189(19) 0.5027(15) 0.080 Uiso 1 d R .

loop_
_atom_type_symbol
_atom_type_description
_atom_type_scat_dispersion_real
_atom_type_scat_dispersion_imag
_atom_type_scat_source
C C 0.0181 0.0091 'International Tables Vol C Tables 4.2.6.8 and 6.1.1.4'
H H 0.0000 0.0000 'International Tables Vol C Tables 4.2.6.8 and 6.1.1.4'
N N 0.0311 0.0180 'International Tables Vol C Tables 4.2.6.8 and 6.1.1.4'
Cl Cl 0.3639 0.7018 'International Tables Vol C Tables 4.2.6.8 and 6.1.1.4'
S S 0.3331 0.5567 'International Tables Vol C Tables 4.2.6.8 and 6.1.1.4'
O O 0.0492 0.0322 'International Tables Vol C Tables 4.2.6.8 and 6.1.1.4'
Rh Rh 0.0927 3.6045 'International Tables Vol C Tables 4.2.6.8 and 6.1.1.4'
Zn Zn -1.5491 0.6778 'International Tables Vol C Tables 4.2.6.8 and 6.1.1.4'

loop_
_geom_angle_atom_site_label_1
_geom_angle_atom_site_label_2
_geom_angle_atom_site_label_3
_geom_angle
_geom_angle_site_symmetry_1
_geom_angle_site_symmetry_3
_geom_angle_publ_flag
N2 Rh1 N4 179.2(5) . . yes
N2 Rh1 N3 84.7(5) . . yes
N4 Rh1 N3 95.5(5) . . yes
N2 Rh1 N1 94.9(5) . . yes
N4 Rh1 N1 84.8(5) . . yes
N3 Rh1 N1 178.8(5) . . yes
N2 Rh1 Cl1 95.3(4) . . yes
N4 Rh1 Cl1 85.5(4) . . yes
N3 Rh1 Cl1 88.1(4) . . yes
N1 Rh1 Cl1 93.0(4) . . yes
N5 Rh2 N6 95.1(5) . . no
N5 Rh2 N7 178.7(5) . . no
N6 Rh2 N7 83.7(5) . . no
N5 Rh2 N8 85.5(5) . . no
N6 Rh2 N8 178.0(5) . . no
N7 Rh2 N8 95.7(5) . . no
N5 Rh2 Cl2 88.9(3) . . no
N6 Rh2 Cl2 89.3(3) . . no
N7 Rh2 Cl2 91.7(3) . . no
N8 Rh2 Cl2 92.6(4) . . no
C1 N1 C10 111.9(13) . . no
C1 N1 Rh1 114.7(10) . . yes
C10 N1 Rh1 105.6(10) . . yes
C3 N2 C4 111.5(13) . . yes
C3 N2 Rh1 116.2(10) . . yes
C4 N2 Rh1 108.1(9) . . yes
C6 N3 C5 117.1(13) . . no
C6 N3 Rh1 114.6(11) . . yes
C5 N3 Rh1 104.6(9) . . yes
C8 N4 C9 112.4(14) . . no
C8 N4 Rh1 116.6(11) . . yes
C9 N4 Rh1 110.1(10) . . yes
C11 N5 C20 114.0(12) . . no
C11 N5 Rh2 118.6(11) . . no
C20 N5 Rh2 106.3(9) . . no
C13 N6 C14 114.4(13) . . no
C13 N6 Rh2 115.6(10) . . no
C14 N6 Rh2 107.5(9) . . no
C15 N7 C16 115.0(12) . . no
C15 N7 Rh2 107.9(9) . . no
C16 N7 Rh2 115.6(10) . . no
C18 N8 C19 111.3(13) . . no
C18 N8 Rh2 116.3(10) . . no
C19 N8 Rh2 104.7(9) . . no
N1 C1 C2 111.3(14) . . no
C1 C2 C3 115.4(14) . . no
N2 C3 C2 112.9(15) . . no
C5 C4 N2 105.1(12) . . no
C4 C5 N3 111.0(13) . . no
N3 C6 C7 113.9(13) . . no
C6 C7 C8 115.6(15) . . no
N4 C8 C7 113.4(14) . . no
N4 C9 C10 107.0(13) . . no
C9 C10 N1 109.4(14) . . no
N5 C11 C12 111.8(13) . . no
C13 C12 C11 118.4(15) . . no
N6 C13 C12 111.3(14) . . no
C15 C14 N6 109.0(13) . . no
N7 C15 C14 109.4(13) . . no
N7 C16 C17 112.7(13) . . no
C18 C17 C16 119.3(14) . . no
N8 C18 C17 110.3(14) . . no
C20 C19 N8 107.9(13) . . no
N5 C20 C19 109.0(14) . . no
Cl6 Zn Cl3 111.2(2) . . no
Cl6 Zn Cl5 107.8(2) . . no
Cl3 Zn Cl5 111.2(2) . . no
Cl6 Zn Cl4 110.7(2) . . no
Cl3 Zn Cl4 107.3(2) . . no
Cl5 Zn Cl4 108.6(2) . . no
O1 S1 C102 106.5(10) . . no
O1 S1 C101 107.3(10) . . no
C102 S1 C101 96.9(11) . . no

loop_
_geom_bond_atom_site_label_1
_geom_bond_atom_site_label_2
_geom_bond_distance
_geom_bond_site_symmetry_2
_geom_bond_publ_flag
Rh1 N2 2.020(13) . yes
Rh1 N4 2.043(12) . yes
Rh1 N3 2.056(13) . yes
Rh1 N1 2.058(13) . yes
Rh1 Cl1 2.549(3) . yes
Rh2 N5 2.047(13) . no
Rh2 N6 2.049(12) . no
Rh2 N7 2.054(12) . no
Rh2 N8 2.060(12) . no
Rh2 Cl2 2.517(4) . no
N1 C1 1.45(2) . no
N1 C10 1.52(2) . no
N2 C3 1.44(2) . no
N2 C4 1.51(2) . no
N3 C6 1.48(2) . no
N3 C5 1.49(2) . no
N4 C8 1.43(2) . no
N4 C9 1.47(2) . no
N5 C11 1.45(2) . no
N5 C20 1.47(2) . no
N6 C13 1.48(2) . no
N6 C14 1.49(2) . no
N7 C15 1.45(2) . no
N7 C16 1.51(2) . no
N8 C18 1.48(2) . no
N8 C19 1.50(2) . no
C1 C2 1.52(2) . no
C2 C3 1.52(2) . no
C4 C5 1.45(2) . no
C6 C7 1.48(2) . no
C7 C8 1.54(2) . no
C9 C10 1.51(2) . no
C11 C12 1.51(2) . no
C12 C13 1.50(2) . no
C14 C15 1.47(2) . no
C16 C17 1.54(2) . no
C17 C18 1.49(2) . no
C19 C20 1.49(2) . no
Zn Cl6 2.264(4) . no
Zn Cl3 2.282(5) . no
Zn Cl5 2.283(4) . no
Zn Cl4 2.295(5) . no
S1 O1 1.469(13) . no
S1 C102 1.76(2) . no
S1 C101 1.79(2) . no
